data_9015217
loop_
_publ_author_name
'Bonazzi, P.'
'Chelazzi, L.'
'Bindi, L.'

_publ_section_title
;
 Superstructure, crystal chemistry, and cation distribution in filipstadite,
 a Sb5+-bearing, spinel-related mineral
;
_journal_name_full 'American Mineralogist'
_journal_page_first 361
_journal_page_last 366
_journal_paper_doi 10.2138/am.2013.4259
_journal_volume 98
_journal_year 2013
_chemical_compound_source 'Langban, Filipstad district, Varmland, Sweden'
_chemical_formula_sum 'Fe24.97 Mg35.53 O108 Sb20.496'
_chemical_name_mineral Filipstadite
_space_group_IT_number 227
_symmetry_space_group_name_Hall '-F 4vw 2vw 3'
_symmetry_space_group_name_H-M 'F d -3 m :2'
_cell_angle_alpha 90
_cell_angle_beta 90
_cell_angle_gamma 90
_cell_length_a 25.9300
_cell_length_b 25.9300
_cell_length_c 25.9300
_cell_formula_units_Z 8
_cell_volume 17434.422
_database_code_amcsd 0019779
_exptl_crystal_density_diffrn 4.939
_cod_original_cell_volume 17434.424
_cod_original_sg_symbol_H-M 'F d 3 m'
_cod_original_formula_sum 'Sb20.496 Mg35.53 Fe24.97 O108'
_cod_database_code 9015217

loop_
_space_group_symop_operation_xyz
x,y,z
x,1/2+y,1/2+z
1/2+x,y,1/2+z
1/2+x,1/2+y,z
3/4+z,1/2-x,1/4+y
3/4+z,-x,3/4+y
1/4+z,1/2-x,3/4+y
1/4+z,-x,1/4+y
3/4-y,1/2+z,1/4-x
3/4-y,+z,3/4-x
1/4-y,1/2+z,3/4-x
1/4-y,+z,1/4-x
3/4+x,1/2-y,1/4+z
3/4+x,-y,3/4+z
1/4+x,1/2-y,3/4+z
1/4+x,-y,1/4+z
3/4-z,1/2+x,1/4-y
3/4-z,+x,3/4-y
1/4-z,1/2+x,3/4-y
1/4-z,+x,1/4-y
3/4+y,1/2-z,1/4+x
3/4+y,-z,3/4+x
1/4+y,1/2-z,3/4+x
1/4+y,-z,1/4+x
3/4-x,1/2+y,1/4-z
3/4-x,+y,3/4-z
1/4-x,1/2+y,3/4-z
1/4-x,+y,1/4-z
1/2+x,3/4-z,1/4-y
1/2+x,1/4-z,3/4-y
+x,3/4-z,3/4-y
+x,1/4-z,1/4-y
1/2-z,3/4+y,1/4+x
1/2-z,1/4+y,3/4+x
-z,3/4+y,3/4+x
-z,1/4+y,1/4+x
1/2+y,3/4-x,1/4-z
1/2+y,1/4-x,3/4-z
+y,3/4-x,3/4-z
+y,1/4-x,1/4-z
1/2-x,3/4+z,1/4+y
1/2-x,1/4+z,3/4+y
-x,3/4+z,3/4+y
-x,1/4+z,1/4+y
1/2+z,3/4-y,1/4-x
1/2+z,1/4-y,3/4-x
+z,3/4-y,3/4-x
+z,1/4-y,1/4-x
1/2-y,3/4+x,1/4+z
1/2-y,1/4+x,3/4+z
-y,3/4+x,3/4+z
-y,1/4+x,1/4+z
x,1/2+z,1/2+y
x,+z,+y
1/2+x,1/2+z,+y
1/2+x,+z,1/2+y
-z,1/2-y,1/2-x
-z,-y,-x
1/2-z,1/2-y,-x
1/2-z,-y,1/2-x
y,1/2+x,1/2+z
y,+x,+z
1/2+y,1/2+x,+z
1/2+y,+x,1/2+z
-x,1/2-z,1/2-y
-x,-z,-y
1/2-x,1/2-z,-y
1/2-x,-z,1/2-y
z,1/2+y,1/2+x
z,+y,+x
1/2+z,1/2+y,+x
1/2+z,+y,1/2+x
-y,1/2-x,1/2-z
-y,-x,-z
1/2-y,1/2-x,-z
1/2-y,-x,1/2-z
3/4+z,1/4+x,1/2-y
3/4+z,3/4+x,-y
1/4+z,1/4+x,-y
1/4+z,3/4+x,1/2-y
3/4-y,1/4-z,1/2+x
3/4-y,3/4-z,+x
1/4-y,1/4-z,+x
1/4-y,3/4-z,1/2+x
3/4+x,1/4+y,1/2-z
3/4+x,3/4+y,-z
1/4+x,1/4+y,-z
1/4+x,3/4+y,1/2-z
3/4-z,1/4-x,1/2+y
3/4-z,3/4-x,+y
1/4-z,1/4-x,+y
1/4-z,3/4-x,1/2+y
3/4+y,1/4+z,1/2-x
3/4+y,3/4+z,-x
1/4+y,1/4+z,-x
1/4+y,3/4+z,1/2-x
3/4-x,1/4-y,1/2+z
3/4-x,3/4-y,+z
1/4-x,1/4-y,+z
1/4-x,3/4-y,1/2+z
-z,3/4+x,3/4+y
-z,1/4+x,1/4+y
1/2-z,3/4+x,1/4+y
1/2-z,1/4+x,3/4+y
y,3/4-z,3/4-x
y,1/4-z,1/4-x
1/2+y,3/4-z,1/4-x
1/2+y,1/4-z,3/4-x
-x,3/4+y,3/4+z
-x,1/4+y,1/4+z
1/2-x,3/4+y,1/4+z
1/2-x,1/4+y,3/4+z
z,3/4-x,3/4-y
z,1/4-x,1/4-y
1/2+z,3/4-x,1/4-y
1/2+z,1/4-x,3/4-y
-y,3/4+z,3/4+x
-y,1/4+z,1/4+x
1/2-y,3/4+z,1/4+x
1/2-y,1/4+z,3/4+x
x,3/4-y,3/4-z
x,1/4-y,1/4-z
1/2+x,3/4-y,1/4-z
1/2+x,1/4-y,3/4-z
1/4-x,1/2+z,3/4-y
1/4-x,+z,1/4-y
3/4-x,1/2+z,1/4-y
3/4-x,+z,3/4-y
1/4+z,1/2-y,3/4+x
1/4+z,-y,1/4+x
3/4+z,1/2-y,1/4+x
3/4+z,-y,3/4+x
1/4-y,1/2+x,3/4-z
1/4-y,+x,1/4-z
3/4-y,1/2+x,1/4-z
3/4-y,+x,3/4-z
1/4+x,1/2-z,3/4+y
1/4+x,-z,1/4+y
3/4+x,1/2-z,1/4+y
3/4+x,-z,3/4+y
1/4-z,1/2+y,3/4-x
1/4-z,+y,1/4-x
3/4-z,1/2+y,1/4-x
3/4-z,+y,3/4-x
1/4+y,1/2-x,3/4+z
1/4+y,-x,1/4+z
3/4+y,1/2-x,1/4+z
3/4+y,-x,3/4+z
3/4-x,3/4-z,y
3/4-x,1/4-z,1/2+y
1/4-x,3/4-z,1/2+y
1/4-x,1/4-z,y
3/4+z,3/4+y,-x
3/4+z,1/4+y,1/2-x
1/4+z,3/4+y,1/2-x
1/4+z,1/4+y,-x
3/4-y,3/4-x,z
3/4-y,1/4-x,1/2+z
1/4-y,3/4-x,1/2+z
1/4-y,1/4-x,z
3/4+x,3/4+z,-y
3/4+x,1/4+z,1/2-y
1/4+x,3/4+z,1/2-y
1/4+x,1/4+z,-y
3/4-z,3/4-y,x
3/4-z,1/4-y,1/2+x
1/4-z,3/4-y,1/2+x
1/4-z,1/4-y,x
3/4+y,3/4+x,-z
3/4+y,1/4+x,1/2-z
1/4+y,3/4+x,1/2-z
1/4+y,1/4+x,-z
-z,-x,-y
-z,1/2-x,1/2-y
1/2-z,-x,1/2-y
1/2-z,1/2-x,-y
y,z,x
y,1/2+z,1/2+x
1/2+y,z,1/2+x
1/2+y,1/2+z,x
-x,-y,-z
-x,1/2-y,1/2-z
1/2-x,-y,1/2-z
1/2-x,1/2-y,-z
z,x,y
z,1/2+x,1/2+y
1/2+z,x,1/2+y
1/2+z,1/2+x,y
-y,-z,-x
-y,1/2-z,1/2-x
1/2-y,-z,1/2-x
1/2-y,1/2-z,-x

loop_
_atom_site_aniso_label
_atom_site_aniso_U_11
_atom_site_aniso_U_22
_atom_site_aniso_U_33
_atom_site_aniso_U_12
_atom_site_aniso_U_13
_atom_site_aniso_U_23
Sb1 0.01910 0.01910 0.01910 -0.00035 -0.00035 -0.00035
Sb2 0.02040 0.02040 0.02190 -0.00015 0.00135 0.00135
Mg2 0.02040 0.02040 0.02190 -0.00015 0.00135 0.00135
Sb3 0.02230 0.02230 0.02220 -0.00080 -0.00240 -0.00240
Mg3 0.02230 0.02230 0.02220 -0.00080 -0.00240 -0.00240
Sb4 0.02780 0.02780 0.02100 -0.00710 -0.00100 -0.00100
Mg4 0.02780 0.02780 0.02100 -0.00710 -0.00100 -0.00100
Sb5 0.02350 0.02340 0.02340 0.00210 0.00210 -0.00280
Mg5 0.02350 0.02340 0.02340 0.00210 0.00210 -0.00280
Sb6 0.02170 0.02170 0.02170 -0.00220 -0.00220 -0.00220
Mg6 0.02170 0.02170 0.02170 -0.00220 -0.00220 -0.00220
FeT1 0.02400 0.02400 0.02400 -0.00030 -0.00030 -0.00030
MgTM1 0.02400 0.02400 0.02400 -0.00030 -0.00030 -0.00030
FeT2 0.02370 0.02370 0.02300 0.00110 -0.00110 -0.00110
MgTM2 0.02370 0.02370 0.02300 0.00110 -0.00110 -0.00110
FeT3 0.02210 0.02210 0.02210 0.00000 0.00000 0.00000
MgTM3 0.02210 0.02210 0.02210 0.00000 0.00000 0.00000
FeT4 0.02170 0.02170 0.02170 -0.00010 -0.00010 -0.00010
MgTM4 0.02170 0.02170 0.02170 -0.00010 -0.00010 -0.00010
FeT5 0.01810 0.01860 0.01860 0.00000 0.00000 0.00140
MgTM5 0.01810 0.01860 0.01860 0.00000 0.00000 0.00140
O1 0.02420 0.02420 0.02100 0.01070 0.00240 0.00240
O2 0.02550 0.02550 0.02300 0.00390 0.00310 0.00310
O3 0.02380 0.02300 0.02630 0.00010 -0.00500 -0.00640
O4 0.02190 0.02190 0.02400 0.00470 0.00670 0.00670
O5 0.02320 0.02320 0.01540 0.00620 0.00020 0.00020
O6 0.02650 0.02650 0.02650 0.00500 0.00500 0.00500
O7 0.02100 0.02100 0.02400 0.00170 0.00460 0.00460
O8 0.02300 0.02300 0.02300 0.00280 0.00280 0.00280
O9 0.02850 0.02850 0.02500 0.00500 -0.00870 -0.00870
O10 0.02610 0.02610 0.02610 -0.00070 -0.00070 -0.00070

loop_
_atom_site_label
_atom_site_fract_x
_atom_site_fract_y
_atom_site_fract_z
_atom_site_occupancy
_atom_site_U_iso_or_equiv
Sb1 0.50000 0.50000 0.50000 1.00000 0.01910
Sb2 -0.08317 -0.08317 0.16703 0.65300 0.02090
Mg2 -0.08317 -0.08317 0.16703 0.34700 0.02090
Sb3 0.00019 0.00019 0.16626 0.38500 0.02230
Mg3 0.00019 0.00019 0.16626 0.61500 0.02230
Sb4 0.08548 0.08548 0.50417 0.12500 0.02550
Mg4 0.08548 0.08548 0.50417 0.87500 0.02550
Sb5 0.00000 0.08217 -0.08217 0.25700 0.02340
Mg5 0.00000 0.08217 -0.08217 0.74300 0.02340
Sb6 0.16674 0.16674 0.16674 0.36400 0.02170
Mg6 0.16674 0.16674 0.16674 0.63500 0.02170
FeT1 0.29109 0.29109 0.29109 0.94000 0.02400
MgTM1 0.29109 0.29109 0.29109 0.06000 0.02400
FeT2 0.04165 0.04165 0.37540 0.94000 0.02350
MgTM2 0.04165 0.04165 0.37540 0.06000 0.02350
FeT3 0.37500 0.37500 0.37500 0.89000 0.02210
MgTM3 0.37500 0.37500 0.37500 0.11000 0.02210
FeT4 0.04204 0.04204 0.04204 0.91000 0.02170
MgTM4 0.04204 0.04204 0.04204 0.09000 0.02170
FeT5 0.95808 0.12500 0.12500 0.90000 0.01850
MgTM5 0.95808 0.12500 0.12500 0.10000 0.01850
O1 0.07970 0.07970 0.24693 1.00000 0.02310
O2 -0.08050 -0.08050 0.08849 1.00000 0.02450
O3 0.16329 -0.00514 -0.07966 1.00000 0.02430
O4 -0.08474 -0.08474 0.24570 1.00000 0.02260
O5 0.00307 0.00307 0.57536 1.00000 0.02060
O6 0.08630 0.08630 0.08630 1.00000 0.02650
O7 0.08847 0.08847 0.42015 1.00000 0.02200
O8 0.24656 0.24656 0.24656 1.00000 0.02300
O9 -0.00228 -0.00228 0.08650 1.00000 0.02720
O10 0.41673 0.41673 0.41673 1.00000 0.02610

loop_
_cod_related_entry_id
_cod_related_entry_database
_cod_related_entry_code
1 AMCSD 0019779
